data_2222129
loop_
_publ_author_name
'Guo, Xin'
'Li, Yi Liang'
'Wang, Ju Xian'
'Wang, Yu Cheng'

_publ_section_title
<i>trans</i>-Bis(5-carboxy-2-methyl-1<i>H</i>-imidazole-4-carboxylato-\k^2^<i>N</i>^3^,<i>O</i>^4^)copper(II)
_journal_issue 6
_journal_name_full 'Acta Crystallographica Section E'
_journal_page_first m637
_journal_paper_doi 10.1107/S1600536809016791
_journal_volume 65
_journal_year 2009
_chemical_formula_iupac '[Cu (C6 H5 N2 O4)2]'
_chemical_formula_moiety 'C12 H10 Cu N4 O8'
_chemical_formula_sum 'C12 H10 Cu N4 O8'
_chemical_formula_weight 401.78
_chemical_name_systematic trans-Bis(5-carboxy-2-methyl-1<i>H</i>-imidazole-4-carboxylato-\k^2^N^3^,O^4^)copper(II)
_space_group_IT_number 14
_symmetry_cell_setting monoclinic
_symmetry_space_group_name_Hall '-P 2yn'
_symmetry_space_group_name_H-M 'P 1 21/n 1'
_atom_sites_solution_hydrogens geom
_atom_sites_solution_primary direct
_atom_sites_solution_secondary difmap
_audit_creation_method SHELXL-97
_cell_angle_alpha 90.00
_cell_angle_beta 101.287(13)
_cell_angle_gamma 90.00
_cell_formula_units_Z 2
_cell_length_a 7.3780(17)
_cell_length_b 7.575(2)
_cell_length_c 12.863(3)
_cell_measurement_reflns_used 2111
_cell_measurement_temperature 291.5
_cell_measurement_theta_max 27.4797
_cell_measurement_theta_min 3.1363
_cell_volume 705.0(3)
_computing_cell_refinement 'CrystalClear (Rigaku, 2005)'
_computing_data_collection 'CrystalClear (Rigaku, 2005)'
_computing_data_reduction 'CrystalClear (Rigaku, 2005)'
_computing_molecular_graphics 'SHELXTL/PC (Sheldrick, 2008)'
_computing_publication_material 'SHELXTL/PC (Sheldrick, 2008)'
_computing_structure_refinement 'SHELXL97 (Sheldrick, 2008)'
_computing_structure_solution 'SHELXS97 (Sheldrick, 2008)'
_diffrn_ambient_temperature 291.5
_diffrn_detector_area_resol_mean 13.6612
_diffrn_measured_fraction_theta_full 0.994
_diffrn_measured_fraction_theta_max 0.994
_diffrn_measurement_device_type 'Rigaku SCXmini'
_diffrn_measurement_method '\w scans'
_diffrn_radiation_monochromator graphite
_diffrn_radiation_source 'fine-focus sealed tube'
_diffrn_radiation_type MoK\a
_diffrn_radiation_wavelength 0.71073
_diffrn_reflns_av_R_equivalents 0.0186
_diffrn_reflns_av_sigmaI/netI 0.0177
_diffrn_reflns_limit_h_max 9
_diffrn_reflns_limit_h_min -9
_diffrn_reflns_limit_k_max 8
_diffrn_reflns_limit_k_min -9
_diffrn_reflns_limit_l_max 16
_diffrn_reflns_limit_l_min -16
_diffrn_reflns_number 5198
_diffrn_reflns_theta_full 27.48
_diffrn_reflns_theta_max 27.48
_diffrn_reflns_theta_min 3.14
_diffrn_standards_number 0
_exptl_absorpt_coefficient_mu 1.606
_exptl_absorpt_correction_T_max 0.7268
_exptl_absorpt_correction_T_min 0.6375
_exptl_absorpt_correction_type multi-scan
_exptl_absorpt_process_details '(CrystalClear; Rigaku, 2005)'
_exptl_crystal_colour blue
_exptl_crystal_density_diffrn 1.893
_exptl_crystal_density_method 'not measured'
_exptl_crystal_description prism
_exptl_crystal_F_000 406
_exptl_crystal_size_max 0.30
_exptl_crystal_size_mid 0.25
_exptl_crystal_size_min 0.20
_refine_diff_density_max 0.277
_refine_diff_density_min -0.656
_refine_ls_extinction_method none
_refine_ls_goodness_of_fit_ref 1.071
_refine_ls_hydrogen_treatment constr
_refine_ls_matrix_type full
_refine_ls_number_parameters 116
_refine_ls_number_reflns 1609
_refine_ls_number_restraints 0
_refine_ls_restrained_S_all 1.071
_refine_ls_R_factor_all 0.0328
_refine_ls_R_factor_gt 0.0299
_refine_ls_shift/su_max 0.000
_refine_ls_shift/su_mean 0.000
_refine_ls_structure_factor_coef Fsqd
_refine_ls_weighting_details 'calc w=1/[\s^2^(Fo^2^)+(0.0506P)^2^+0.3299P] where P=(Fo^2^+2Fc^2^)/3'
_refine_ls_weighting_scheme calc
_refine_ls_wR_factor_gt 0.0823
_refine_ls_wR_factor_ref 0.0843
_reflns_number_gt 1472
_reflns_number_total 1609
_reflns_threshold_expression >2sigma(I)
_cod_data_source_file rz2318.cif
_cod_data_source_block I
_cod_original_sg_symbol_H-M 'P 21/n'
_cod_database_code 2222129
_cod_database_fobs_code 2222129

loop_
_symmetry_equiv_pos_as_xyz
'x, y, z'
'-x+1/2, y+1/2, -z+1/2'
'-x, -y, -z'
'x-1/2, -y-1/2, z-1/2'

loop_
_atom_site_type_symbol
_atom_site_label
_atom_site_fract_x
_atom_site_fract_y
_atom_site_fract_z
_atom_site_U_iso_or_equiv
_atom_site_adp_type
_atom_site_calc_flag
_atom_site_refinement_flags
_atom_site_occupancy
_atom_site_disorder_assembly
_atom_site_disorder_group
Cu Cu1 0.0000 0.5000 0.0000 0.02591(14) Uani d S 1 . .
C C1 0.3363(3) 0.5580(3) 0.26068(15) 0.0322(4) Uani d . 1 . .
H H1A 0.4201 0.6562 0.2725 0.048 Uiso calc R 1 . .
H H1B 0.3575 0.4828 0.3219 0.048 Uiso calc R 1 . .
H H1C 0.2114 0.6005 0.2482 0.048 Uiso calc R 1 . .
C C2 0.3672(2) 0.4571(3) 0.16737(14) 0.0222(4) Uani d . 1 . .
C C3 0.3316(2) 0.3269(2) 0.01393(13) 0.0211(3) Uani d . 1 . .
C C4 0.5089(2) 0.2949(2) 0.06414(13) 0.0221(4) Uani d . 1 . .
C C5 0.6677(3) 0.2144(3) 0.02784(15) 0.0267(4) Uani d . 1 . .
C C6 0.2221(2) 0.2795(3) -0.09127(14) 0.0241(4) Uani d . 1 . .
N N1 0.24525(19) 0.4288(2) 0.07763(11) 0.0216(3) Uani d . 1 . .
N N2 0.5278(2) 0.3781(2) 0.16036(11) 0.0226(3) Uani d . 1 . .
H H2A 0.6266 0.3796 0.2086 0.027 Uiso calc R 1 . .
O O1 0.06229(18) 0.3460(2) -0.11265(10) 0.0328(3) Uani d . 1 . .
O O2 0.29058(19) 0.1816(2) -0.15194(10) 0.0325(3) Uani d . 1 . .
O O3 0.6306(2) 0.1289(2) -0.06309(11) 0.0362(4) Uani d . 1 . .
H H3A 0.5102 0.1358 -0.0972 0.054 Uiso d R 1 . .
O O4 0.8232(2) 0.2331(2) 0.07777(12) 0.0396(4) Uani d . 1 . .

loop_
_atom_site_aniso_label
_atom_site_aniso_U_11
_atom_site_aniso_U_22
_atom_site_aniso_U_33
_atom_site_aniso_U_12
_atom_site_aniso_U_13
_atom_site_aniso_U_23
Cu1 0.01512(18) 0.0374(2) 0.02196(19) 0.00490(12) -0.00433(12) -0.00595(12)
C1 0.0263(10) 0.0449(12) 0.0231(9) 0.0015(9) -0.0008(7) -0.0072(8)
C2 0.0190(8) 0.0268(9) 0.0190(8) -0.0015(7) -0.0004(6) 0.0029(7)
C3 0.0172(8) 0.0242(9) 0.0205(8) -0.0010(6) 0.0000(6) 0.0001(6)
C4 0.0189(8) 0.0240(9) 0.0217(8) 0.0008(7) -0.0001(6) 0.0029(7)
C5 0.0210(8) 0.0291(10) 0.0294(9) 0.0036(7) 0.0034(7) 0.0054(7)
C6 0.0201(8) 0.0304(10) 0.0196(8) -0.0010(7) -0.0013(6) -0.0023(7)
N1 0.0165(7) 0.0275(8) 0.0190(7) 0.0003(6) -0.0013(5) -0.0017(6)
N2 0.0172(7) 0.0294(8) 0.0184(7) 0.0003(6) -0.0038(5) 0.0025(6)
O1 0.0206(7) 0.0470(9) 0.0263(7) 0.0062(6) -0.0065(5) -0.0103(6)
O2 0.0252(7) 0.0441(8) 0.0256(7) 0.0036(6) -0.0010(5) -0.0113(6)
O3 0.0273(7) 0.0465(9) 0.0342(8) 0.0079(6) 0.0047(6) -0.0077(6)
O4 0.0196(7) 0.0569(10) 0.0390(8) 0.0073(7) -0.0025(6) 0.0007(7)

loop_
_atom_type_symbol
_atom_type_description
_atom_type_scat_dispersion_real
_atom_type_scat_dispersion_imag
_atom_type_scat_source
C C 0.0033 0.0016 'International Tables Vol C Tables 4.2.6.8 and 6.1.1.4'
H H 0.0000 0.0000 'International Tables Vol C Tables 4.2.6.8 and 6.1.1.4'
N N 0.0061 0.0033 'International Tables Vol C Tables 4.2.6.8 and 6.1.1.4'
O O 0.0106 0.0060 'International Tables Vol C Tables 4.2.6.8 and 6.1.1.4'
Cu Cu 0.3201 1.2651 'International Tables Vol C Tables 4.2.6.8 and 6.1.1.4'

loop_
_geom_angle_atom_site_label_1
_geom_angle_atom_site_label_2
_geom_angle_atom_site_label_3
_geom_angle_site_symmetry_1
_geom_angle_site_symmetry_3
_geom_angle
_geom_angle_publ_flag
N1 Cu1 N1 . 3_565 180.0 ?
N1 Cu1 O1 . . 83.56(6) ?
N1 Cu1 O1 3_565 . 96.44(6) ?
N1 Cu1 O1 . 3_565 96.44(6) ?
N1 Cu1 O1 3_565 3_565 83.56(6) ?
O1 Cu1 O1 . 3_565 180.00(5) ?
C2 C1 H1A . . 109.5 ?
C2 C1 H1B . . 109.5 ?
H1A C1 H1B . . 109.5 ?
C2 C1 H1C . . 109.5 ?
H1A C1 H1C . . 109.5 ?
H1B C1 H1C . . 109.5 ?
N1 C2 N2 . . 108.89(16) ?
N1 C2 C1 . . 126.93(17) ?
N2 C2 C1 . . 124.18(16) ?
C4 C3 N1 . . 109.42(15) ?
C4 C3 C6 . . 133.84(17) ?
N1 C3 C6 . . 116.72(15) ?
C3 C4 N2 . . 105.31(15) ?
C3 C4 C5 . . 132.21(17) ?
N2 C4 C5 . . 121.95(16) ?
O4 C5 O3 . . 122.69(18) ?
O4 C5 C4 . . 120.88(18) ?
O3 C5 C4 . . 116.37(16) ?
O2 C6 O1 . . 125.06(16) ?
O2 C6 C3 . . 119.96(16) ?
O1 C6 C3 . . 114.98(16) ?
C2 N1 C3 . . 107.11(14) ?
C2 N1 Cu1 . . 142.56(13) ?
C3 N1 Cu1 . . 109.91(11) ?
C2 N2 C4 . . 109.26(14) ?
C2 N2 H2A . . 125.4 ?
C4 N2 H2A . . 125.4 ?
C6 O1 Cu1 . . 114.58(11) ?
C5 O3 H3A . . 114.3 ?

loop_
_geom_bond_atom_site_label_1
_geom_bond_atom_site_label_2
_geom_bond_site_symmetry_2
_geom_bond_distance
_geom_bond_publ_flag
Cu1 N1 . 1.9633(15) ?
Cu1 N1 3_565 1.9633(15) ?
Cu1 O1 . 1.9830(14) ?
Cu1 O1 3_565 1.9830(14) ?
C1 C2 . 1.478(3) ?
C1 H1A . 0.9600 ?
C1 H1B . 0.9600 ?
C1 H1C . 0.9600 ?
C2 N1 . 1.335(2) ?
C2 N2 . 1.346(2) ?
C3 C4 . 1.363(2) ?
C3 N1 . 1.370(2) ?
C3 C6 . 1.478(2) ?
C4 N2 . 1.372(2) ?
C4 C5 . 1.475(3) ?
C5 O4 . 1.208(2) ?
C5 O3 . 1.318(2) ?
C6 O2 . 1.252(2) ?
C6 O1 . 1.262(2) ?
N2 H2A . 0.8600 ?
O3 H3A . 0.9117 ?

loop_
_geom_hbond_atom_site_label_D
_geom_hbond_atom_site_label_H
_geom_hbond_atom_site_label_A
_geom_hbond_site_symmetry_A
_geom_hbond_distance_DH
_geom_hbond_distance_HA
_geom_hbond_distance_DA
_geom_hbond_angle_DHA
N2 H2A O2 4_666 0.86 2.01 2.822(2) 156.5
C1 H1A O4 2_655 0.96 2.49 3.217(2) 132.2
C1 H1B O3 4_566 0.96 2.58 3.285(3) 130.1
C1 H1C O1 3_565 0.96 2.43 3.258(3) 144.3
O3 H3A O2 . 0.91 1.67 2.576(2) 170.7

loop_
_geom_torsion_atom_site_label_1
_geom_torsion_atom_site_label_2
_geom_torsion_atom_site_label_3
_geom_torsion_atom_site_label_4
_geom_torsion_site_symmetry_1
_geom_torsion_site_symmetry_2
_geom_torsion_site_symmetry_3
_geom_torsion_site_symmetry_4
_geom_torsion
_geom_torsion_publ_flag
N1 C3 C4 N2 . . . . 0.6(2) ?
C6 C3 C4 N2 . . . . 178.80(19) ?
N1 C3 C4 C5 . . . . -170.85(19) ?
C6 C3 C4 C5 . . . . 7.3(4) ?
C3 C4 C5 O4 . . . . 163.5(2) ?
N2 C4 C5 O4 . . . . -6.8(3) ?
C3 C4 C5 O3 . . . . -13.6(3) ?
N2 C4 C5 O3 . . . . 176.04(17) ?
C4 C3 C6 O2 . . . . 4.4(3) ?
N1 C3 C6 O2 . . . . -177.58(17) ?
C4 C3 C6 O1 . . . . -174.8(2) ?
N1 C3 C6 O1 . . . . 3.2(3) ?
N2 C2 N1 C3 . . . . 1.1(2) ?
C1 C2 N1 C3 . . . . -179.04(19) ?
N2 C2 N1 Cu1 . . . . -170.06(15) ?
C1 C2 N1 Cu1 . . . . 9.8(4) ?
C4 C3 N1 C2 . . . . -1.1(2) ?
C6 C3 N1 C2 . . . . -179.58(16) ?
C4 C3 N1 Cu1 . . . . 173.21(12) ?
C6 C3 N1 Cu1 . . . . -5.3(2) ?
O1 Cu1 N1 C2 . . . . 175.3(2) ?
O1 Cu1 N1 C2 3_565 . . . -4.7(2) ?
O1 Cu1 N1 C3 . . . . 4.36(12) ?
O1 Cu1 N1 C3 3_565 . . . -175.64(12) ?
N1 C2 N2 C4 . . . . -0.7(2) ?
C1 C2 N2 C4 . . . . 179.41(18) ?
C3 C4 N2 C2 . . . . 0.0(2) ?
C5 C4 N2 C2 . . . . 172.59(17) ?
O2 C6 O1 Cu1 . . . . -178.45(16) ?
C3 C6 O1 Cu1 . . . . 0.7(2) ?
N1 Cu1 O1 C6 . . . . -2.89(14) ?
N1 Cu1 O1 C6 3_565 . . . 177.11(14) ?
